data_2232399
loop_
_publ_author_name
'Seo, Pil Ja'
'Choi, Hong Dae'
'Son, Byeng Wha'
'Lee, Uk'

_publ_section_title
;
 3-(3-Fluorophenylsulfinyl)-2,4,6-trimethyl-1-benzofuran
;
_journal_coeditor_code MW2033
_journal_issue 11
_journal_name_full 'Acta Crystallographica Section E'
_journal_page_first o3113
_journal_paper_doi 10.1107/S1600536811043716
_journal_volume 67
_journal_year 2011
_chemical_formula_iupac 'C17 H15 F O2 S'
_chemical_formula_moiety 'C17 H15 F O2 S'
_chemical_formula_sum 'C17 H15 F O2 S'
_chemical_formula_weight 302.35
_chemical_name_systematic
;
3-(3-Fluorophenylsulfinyl)-2,4,6-trimethyl-1-benzofuran
;
_space_group_IT_number 2
_symmetry_cell_setting triclinic
_symmetry_space_group_name_Hall '-P 1'
_symmetry_space_group_name_H-M 'P -1'
_atom_sites_solution_hydrogens difmap
_atom_sites_solution_primary direct
_atom_sites_solution_secondary difmap
_cell_angle_alpha 103.7190(10)
_cell_angle_beta 91.2800(10)
_cell_angle_gamma 106.9730(10)
_cell_formula_units_Z 2
_cell_length_a 6.8561(2)
_cell_length_b 8.0705(2)
_cell_length_c 13.9069(3)
_cell_measurement_reflns_used 7579
_cell_measurement_temperature 173(2)
_cell_measurement_theta_max 27.47
_cell_measurement_theta_min 2.73
_cell_volume 711.50(3)
_computing_cell_refinement '<i>SAINT</i> (Bruker, 2009)'
_computing_data_collection '<i>APEX2</i> (Bruker, 2009)'
_computing_data_reduction '<i>SAINT</i> (Bruker, 2009)'
_computing_molecular_graphics '<i>ORTEP-3</i> (Farrugia, 1997) and <i>DIAMOND</i> (Brandenburg, 1998)'
_computing_publication_material '<i>SHELXL97</i> (Sheldrick, 2008)'
_computing_structure_refinement '<i>SHELXL97</i> (Sheldrick, 2008)'
_computing_structure_solution '<i>SHELXS97</i> (Sheldrick, 2008)'
_diffrn_ambient_temperature 173(2)
_diffrn_detector_area_resol_mean 10.0
_diffrn_measured_fraction_theta_full 0.998
_diffrn_measured_fraction_theta_max 0.998
_diffrn_measurement_device_type 'Bruker SMART APEXII CCD'
_diffrn_measurement_method '\f and \w'
_diffrn_radiation_monochromator 'graphite multilayer'
_diffrn_radiation_source 'rotating anode'
_diffrn_radiation_type MoK\a
_diffrn_radiation_wavelength 0.71073
_diffrn_reflns_av_R_equivalents 0.0230
_diffrn_reflns_av_sigmaI/netI 0.0188
_diffrn_reflns_limit_h_max 8
_diffrn_reflns_limit_h_min -8
_diffrn_reflns_limit_k_max 10
_diffrn_reflns_limit_k_min -10
_diffrn_reflns_limit_l_max 18
_diffrn_reflns_limit_l_min -16
_diffrn_reflns_number 12726
_diffrn_reflns_theta_full 27.49
_diffrn_reflns_theta_max 27.49
_diffrn_reflns_theta_min 1.51
_diffrn_standards_number 0
_exptl_absorpt_coefficient_mu 0.240
_exptl_absorpt_correction_T_max 0.9604
_exptl_absorpt_correction_T_min 0.9186
_exptl_absorpt_correction_type multi-scan
_exptl_absorpt_process_details '(SADABS; Bruker, 2009)'
_exptl_crystal_colour colourless
_exptl_crystal_density_diffrn 1.411
_exptl_crystal_density_method 'not measured'
_exptl_crystal_description block
_exptl_crystal_F_000 316
_exptl_crystal_size_max 0.36
_exptl_crystal_size_mid 0.20
_exptl_crystal_size_min 0.17
_refine_diff_density_max 0.305
_refine_diff_density_min -0.294
_refine_ls_extinction_method none
_refine_ls_goodness_of_fit_ref 1.064
_refine_ls_hydrogen_treatment constr
_refine_ls_matrix_type full
_refine_ls_number_parameters 193
_refine_ls_number_reflns 3257
_refine_ls_number_restraints 0
_refine_ls_restrained_S_all 1.064
_refine_ls_R_factor_all 0.0381
_refine_ls_R_factor_gt 0.0352
_refine_ls_shift/su_max 0.001
_refine_ls_shift/su_mean 0.000
_refine_ls_structure_factor_coef Fsqd
_refine_ls_weighting_details 'calc w=1/[\s^2^(Fo^2^)+(0.0509P)^2^+0.2693P] where P=(Fo^2^+2Fc^2^)/3'
_refine_ls_weighting_scheme calc
_refine_ls_wR_factor_gt 0.0955
_refine_ls_wR_factor_ref 0.0978
_reflns_number_gt 2971
_reflns_number_total 3257
_reflns_threshold_expression I>2\s(I)
_cod_data_source_file mw2033.cif
_cod_data_source_block I
_cod_database_code 2232399
_cod_database_fobs_code 2232399

loop_
_symmetry_equiv_pos_as_xyz
'x, y, z'
'-x, -y, -z'

loop_
_atom_site_type_symbol
_atom_site_label
_atom_site_fract_x
_atom_site_fract_y
_atom_site_fract_z
_atom_site_U_iso_or_equiv
_atom_site_adp_type
_atom_site_calc_flag
_atom_site_refinement_flags
_atom_site_occupancy
_atom_site_symmetry_multiplicity
S S1 0.41807(5) 0.81791(4) 0.16087(2) 0.02634(11) Uani d . 1 2
F F1 0.65786(15) 0.26222(13) 0.09940(8) 0.0430(2) Uani d . 1 2
O O1 0.81464(14) 0.96033(13) 0.39233(7) 0.0267(2) Uani d . 1 2
O O2 0.21185(17) 0.84474(15) 0.16213(8) 0.0370(3) Uani d . 1 2
C C1 0.5371(2) 0.86225(17) 0.28116(10) 0.0233(3) Uani d . 1 2
C C2 0.4752(2) 0.79696(17) 0.36835(9) 0.0225(3) Uani d . 1 2
C C3 0.2935(2) 0.70147(17) 0.40006(10) 0.0249(3) Uani d . 1 2
C C4 0.3090(2) 0.67041(18) 0.49378(10) 0.0272(3) Uani d . 1 2
H H4 0.1881 0.6052 0.5167 0.033 Uiso calc R 1 2
C C5 0.4919(2) 0.72936(18) 0.55638(10) 0.0275(3) Uani d . 1 2
C C6 0.6698(2) 0.82929(18) 0.52602(10) 0.0276(3) Uani d . 1 2
H H6 0.7961 0.8739 0.5670 0.033 Uiso calc R 1 2
C C7 0.6540(2) 0.86042(17) 0.43328(10) 0.0240(3) Uani d . 1 2
C C8 0.7386(2) 0.95919(17) 0.30056(10) 0.0250(3) Uani d . 1 2
C C9 0.0898(2) 0.6369(2) 0.33833(12) 0.0338(3) Uani d . 1 2
H H9A 0.0765 0.5220 0.2909 0.051 Uiso calc R 1 2
H H9B 0.0813 0.7251 0.3019 0.051 Uiso calc R 1 2
H H9C -0.0209 0.6216 0.3819 0.051 Uiso calc R 1 2
C C10 0.4951(2) 0.6840(2) 0.65539(11) 0.0337(3) Uani d . 1 2
H H10A 0.5080 0.5635 0.6458 0.051 Uiso calc R 1 2
H H10B 0.3676 0.6880 0.6849 0.051 Uiso calc R 1 2
H H10C 0.6119 0.7710 0.6998 0.051 Uiso calc R 1 2
C C11 0.8879(2) 1.0612(2) 0.24364(12) 0.0327(3) Uani d . 1 2
H H11A 0.8162 1.0663 0.1831 0.049 Uiso calc R 1 2
H H11B 0.9924 1.0016 0.2255 0.049 Uiso calc R 1 2
H H11C 0.9535 1.1832 0.2847 0.049 Uiso calc R 1 2
C C12 0.3746(2) 0.57927(18) 0.12654(9) 0.0239(3) Uani d . 1 2
C C13 0.1800(2) 0.4675(2) 0.08789(11) 0.0309(3) Uani d . 1 2
H H13 0.0697 0.5155 0.0843 0.037 Uiso calc R 1 2
C C14 0.1480(2) 0.2839(2) 0.05441(12) 0.0365(3) Uani d . 1 2
H H14 0.0148 0.2062 0.0282 0.044 Uiso calc R 1 2
C C15 0.3083(2) 0.2136(2) 0.05897(11) 0.0342(3) Uani d . 1 2
H H15 0.2871 0.0883 0.0368 0.041 Uiso calc R 1 2
C C16 0.4994(2) 0.33028(19) 0.09652(10) 0.0291(3) Uani d . 1 2
C C17 0.5392(2) 0.51277(18) 0.13067(10) 0.0257(3) Uani d . 1 2
H H17 0.6733 0.5897 0.1559 0.031 Uiso calc R 1 2

loop_
_atom_site_aniso_label
_atom_site_aniso_U_11
_atom_site_aniso_U_22
_atom_site_aniso_U_33
_atom_site_aniso_U_12
_atom_site_aniso_U_13
_atom_site_aniso_U_23
S1 0.03275(19) 0.02625(19) 0.02560(18) 0.01438(14) 0.00475(13) 0.01027(13)
F1 0.0476(5) 0.0378(5) 0.0512(6) 0.0265(4) 0.0033(4) 0.0091(4)
O1 0.0243(5) 0.0270(5) 0.0291(5) 0.0065(4) 0.0055(4) 0.0090(4)
O2 0.0390(6) 0.0406(6) 0.0410(6) 0.0246(5) 0.0023(5) 0.0131(5)
C1 0.0275(6) 0.0211(6) 0.0243(6) 0.0105(5) 0.0065(5) 0.0072(5)
C2 0.0275(6) 0.0191(6) 0.0230(6) 0.0103(5) 0.0058(5) 0.0053(5)
C3 0.0268(6) 0.0205(6) 0.0282(6) 0.0084(5) 0.0064(5) 0.0059(5)
C4 0.0308(7) 0.0228(6) 0.0296(7) 0.0083(5) 0.0102(5) 0.0087(5)
C5 0.0380(7) 0.0230(6) 0.0245(6) 0.0132(6) 0.0081(5) 0.0065(5)
C6 0.0309(7) 0.0260(7) 0.0256(6) 0.0098(5) 0.0022(5) 0.0049(5)
C7 0.0260(6) 0.0198(6) 0.0266(6) 0.0076(5) 0.0069(5) 0.0056(5)
C8 0.0288(6) 0.0222(6) 0.0275(6) 0.0116(5) 0.0081(5) 0.0077(5)
C9 0.0266(7) 0.0377(8) 0.0364(8) 0.0053(6) 0.0041(6) 0.0140(6)
C10 0.0457(8) 0.0340(8) 0.0269(7) 0.0167(6) 0.0083(6) 0.0119(6)
C11 0.0302(7) 0.0338(8) 0.0402(8) 0.0117(6) 0.0134(6) 0.0179(6)
C12 0.0294(6) 0.0253(6) 0.0199(6) 0.0108(5) 0.0045(5) 0.0082(5)
C13 0.0278(7) 0.0373(8) 0.0286(7) 0.0108(6) 0.0026(5) 0.0096(6)
C14 0.0326(7) 0.0347(8) 0.0353(8) 0.0009(6) 0.0028(6) 0.0075(6)
C15 0.0463(9) 0.0246(7) 0.0302(7) 0.0073(6) 0.0076(6) 0.0081(6)
C16 0.0370(7) 0.0313(7) 0.0257(6) 0.0176(6) 0.0061(5) 0.0105(6)
C17 0.0280(6) 0.0276(7) 0.0230(6) 0.0103(5) 0.0025(5) 0.0072(5)

loop_
_atom_type_symbol
_atom_type_description
_atom_type_scat_dispersion_real
_atom_type_scat_dispersion_imag
_atom_type_scat_source
C C 0.0033 0.0016 'International Tables Vol C Tables 4.2.6.8 and 6.1.1.4'
H H 0.0000 0.0000 'International Tables Vol C Tables 4.2.6.8 and 6.1.1.4'
O O 0.0106 0.0060 'International Tables Vol C Tables 4.2.6.8 and 6.1.1.4'
F F 0.0171 0.0103 'International Tables Vol C Tables 4.2.6.8 and 6.1.1.4'
S S 0.1246 0.1234 'International Tables Vol C Tables 4.2.6.8 and 6.1.1.4'

loop_
_geom_angle_atom_site_label_1
_geom_angle_atom_site_label_2
_geom_angle_atom_site_label_3
_geom_angle
O2 S1 C1 112.14(6)
O2 S1 C12 106.48(7)
C1 S1 C12 97.57(6)
C8 O1 C7 106.56(10)
C8 C1 C2 107.30(12)
C8 C1 S1 118.53(10)
C2 C1 S1 133.60(10)
C7 C2 C3 118.64(12)
C7 C2 C1 104.16(11)
C3 C2 C1 137.13(12)
C4 C3 C2 116.41(12)
C4 C3 C9 120.70(12)
C2 C3 C9 122.88(12)
C3 C4 C5 124.05(12)
C3 C4 H4 118.0
C5 C4 H4 118.0
C6 C5 C4 119.25(12)
C6 C5 C10 120.47(13)
C4 C5 C10 120.28(13)
C7 C6 C5 116.58(13)
C7 C6 H6 121.7
C5 C6 H6 121.7
C6 C7 O1 124.21(12)
C6 C7 C2 124.97(12)
O1 C7 C2 110.81(11)
C1 C8 O1 111.15(11)
C1 C8 C11 133.60(13)
O1 C8 C11 115.25(12)
C3 C9 H9A 109.5
C3 C9 H9B 109.5
H9A C9 H9B 109.5
C3 C9 H9C 109.5
H9A C9 H9C 109.5
H9B C9 H9C 109.5
C5 C10 H10A 109.5
C5 C10 H10B 109.5
H10A C10 H10B 109.5
C5 C10 H10C 109.5
H10A C10 H10C 109.5
H10B C10 H10C 109.5
C8 C11 H11A 109.5
C8 C11 H11B 109.5
H11A C11 H11B 109.5
C8 C11 H11C 109.5
H11A C11 H11C 109.5
H11B C11 H11C 109.5
C13 C12 C17 121.50(13)
C13 C12 S1 118.67(10)
C17 C12 S1 119.56(10)
C12 C13 C14 119.16(13)
C12 C13 H13 120.4
C14 C13 H13 120.4
C15 C14 C13 120.62(14)
C15 C14 H14 119.7
C13 C14 H14 119.7
C16 C15 C14 118.08(14)
C16 C15 H15 121.0
C14 C15 H15 121.0
F1 C16 C15 118.27(13)
F1 C16 C17 118.10(13)
C15 C16 C17 123.62(13)
C16 C17 C12 117.01(13)
C16 C17 H17 121.5
C12 C17 H17 121.5

loop_
_geom_bond_atom_site_label_1
_geom_bond_atom_site_label_2
_geom_bond_distance
S1 O2 1.4914(11)
S1 C1 1.7542(14)
S1 C12 1.8023(14)
F1 C16 1.3567(16)
O1 C8 1.3648(16)
O1 C7 1.3839(15)
C1 C8 1.3584(19)
C1 C2 1.4573(17)
C2 C7 1.3947(19)
C2 C3 1.4019(18)
C3 C4 1.3918(19)
C3 C9 1.5059(19)
C4 C5 1.401(2)
C4 H4 0.9500
C5 C6 1.388(2)
C5 C10 1.5075(18)
C6 C7 1.3790(19)
C6 H6 0.9500
C8 C11 1.4851(18)
C9 H9A 0.9800
C9 H9B 0.9800
C9 H9C 0.9800
C10 H10A 0.9800
C10 H10B 0.9800
C10 H10C 0.9800
C11 H11A 0.9800
C11 H11B 0.9800
C11 H11C 0.9800
C12 C13 1.385(2)
C12 C17 1.3897(18)
C13 C14 1.392(2)
C13 H13 0.9500
C14 C15 1.383(2)
C14 H14 0.9500
C15 C16 1.375(2)
C15 H15 0.9500
C16 C17 1.377(2)
C17 H17 0.9500

loop_
_geom_hbond_atom_site_label_D
_geom_hbond_atom_site_label_H
_geom_hbond_atom_site_label_A
_geom_hbond_site_symmetry_A
_geom_hbond_distance_DH
_geom_hbond_distance_HA
_geom_hbond_distance_DA
_geom_hbond_angle_DHA
C11 H11B O2 1_655 0.98 2.30 3.2727(18) 172.2
C10 H10A Cg2 2_666 0.98 2.74 3.655(2) 155.3

loop_
_geom_torsion_atom_site_label_1
_geom_torsion_atom_site_label_2
_geom_torsion_atom_site_label_3
_geom_torsion_atom_site_label_4
_geom_torsion
O2 S1 C1 C8 -136.09(11)
C12 S1 C1 C8 112.63(11)
O2 S1 C1 C2 53.83(14)
C12 S1 C1 C2 -57.46(13)
C8 C1 C2 C7 -1.32(14)
S1 C1 C2 C7 169.56(11)
C8 C1 C2 C3 175.47(15)
S1 C1 C2 C3 -13.7(2)
C7 C2 C3 C4 -2.87(18)
C1 C2 C3 C4 -179.32(14)
C7 C2 C3 C9 176.19(13)
C1 C2 C3 C9 -0.3(2)
C2 C3 C4 C5 0.5(2)
C9 C3 C4 C5 -178.63(13)
C3 C4 C5 C6 1.8(2)
C3 C4 C5 C10 -177.97(12)
C4 C5 C6 C7 -1.44(19)
C10 C5 C6 C7 178.32(12)
C5 C6 C7 O1 178.58(12)
C5 C6 C7 C2 -1.1(2)
C8 O1 C7 C6 179.71(12)
C8 O1 C7 C2 -0.57(14)
C3 C2 C7 C6 3.4(2)
C1 C2 C7 C6 -179.12(12)
C3 C2 C7 O1 -176.35(11)
C1 C2 C7 O1 1.16(14)
C2 C1 C8 O1 1.05(15)
S1 C1 C8 O1 -171.44(8)
C2 C1 C8 C11 -178.84(14)
S1 C1 C8 C11 8.7(2)
C7 O1 C8 C1 -0.33(14)
C7 O1 C8 C11 179.58(11)
O2 S1 C12 C13 13.52(12)
C1 S1 C12 C13 129.35(11)
O2 S1 C12 C17 -172.39(10)
C1 S1 C12 C17 -56.55(11)
C17 C12 C13 C14 1.4(2)
S1 C12 C13 C14 175.37(11)
C12 C13 C14 C15 -0.4(2)
C13 C14 C15 C16 -0.6(2)
C14 C15 C16 F1 -178.79(12)
C14 C15 C16 C17 0.7(2)
F1 C16 C17 C12 179.73(11)
C15 C16 C17 C12 0.3(2)
C13 C12 C17 C16 -1.32(19)
S1 C12 C17 C16 -175.24(10)
